data_1577224
loop_
_publ_author_name
'Yang, Xin'
'Huang, Yu-Hua'
'Zhang, Qiangsheng'
'Wang, Xu-Dong'
'Kuang, Dai-Bin'

_publ_section_title
;
 High-Performance Photodetector Enabled by Melamine Cation Based Lead Free
 Perovskitoid Single Crystals
;
_journal_name_full Nanoscale
_journal_paper_doi 10.1039/D6NR00551A
_journal_year 2026
_chemical_formula_moiety 'Bi2 I10, 8(H2 O), 2(C3 H8 N6)'
_chemical_formula_sum 'C6 H32 Bi2 I10 N12 O8'
_chemical_formula_weight 2087.39
_space_group_crystal_system triclinic
_space_group_IT_number 2
_space_group_name_Hall '-P 1'
_space_group_name_H-M_alt 'P -1'
_atom_sites_solution_hydrogens mixed
_atom_sites_solution_primary dual
_audit_creation_date 2024-09-30
_audit_creation_method
;
Olex2 1.5
(compiled 2024.02.16 svn.r378c4104 for OlexSys, GUI svn.r6928)
;
_audit_update_record
;
2025-10-08 deposited with the CCDC.	2026-05-08 downloaded from the CCDC.
;
_cell_angle_alpha 95.723(4)
_cell_angle_beta 94.650(4)
_cell_angle_gamma 110.042(5)
_cell_formula_units_Z 2
_cell_length_a 8.3908(5)
_cell_length_b 9.9930(5)
_cell_length_c 26.7613(12)
_cell_measurement_reflns_used 3999
_cell_measurement_temperature 149.98(10)
_cell_measurement_theta_max 72.6260
_cell_measurement_theta_min 3.3210
_cell_volume 2081.5(2)
_computing_cell_refinement 'CrysAlisPro 1.171.40.84a (Rigaku OD, 2020)'
_computing_data_collection 'CrysAlisPro 1.171.40.84a (Rigaku OD, 2020)'
_computing_data_reduction 'CrysAlisPro 1.171.40.84a (Rigaku OD, 2020)'
_computing_molecular_graphics 'Olex2 1.5 (Dolomanov et al., 2009)'
_computing_publication_material 'Olex2 1.5 (Dolomanov et al., 2009)'
_computing_structure_refinement 'SHELXL 2014/7 (Sheldrick, 2015)'
_computing_structure_solution 'SHELXT  (Sheldrick, 2015)'
_diffrn_ambient_environment N~2~
_diffrn_ambient_temperature 149.98(10)
_diffrn_detector 'CCD plate'
_diffrn_detector_area_resol_mean 5.2913
_diffrn_detector_type AtlasS2
_diffrn_measured_fraction_theta_full 0.979
_diffrn_measured_fraction_theta_max 0.949
_diffrn_measurement_details
;
List of Runs (angles in degrees, time in seconds):

  # Type    Start    End  Width  t~exp~   \w     \q     \k     \f   Frames
#--------------------------------------------------------------------------
  1  \w    -47.00  33.00   1.00    6.00    --  -41.52  38.00 -30.00   80
  2  \w   -114.00 -13.00   1.00    6.00    --  -41.52 -57.00-180.00  101
  3  \w      8.00  77.00   1.00    6.00    --   41.52 -99.00 -30.00   69
  4  \w    -21.00  72.00   1.00    6.00    --   41.52 -77.00  60.00   93
  5  \w     76.00 110.00   1.00   24.00    --  105.29-125.00  90.00   34
  6  \w     82.00 134.00   1.00   24.00    --  105.29 -61.00 -90.00   52
  7  \w    103.00 176.00   1.00   24.00    --  105.29  77.00 120.00   73
  8  \w     25.00 101.00   1.00   24.00    --  105.29 -94.00 -60.00   76
  9  \w     40.00  71.00   1.00   24.00    --  105.29-125.00 -90.00   31
 10  \w     35.00 119.00   1.00   24.00    --  105.29 -45.00  60.00   84
 11  \w    100.00 127.00   1.00   24.00    --  105.29 -61.00  90.00   27
 12  \w     19.00 169.00   1.00   24.00    --  105.29   0.00 -60.00  150
 13  \w     66.00 106.00   1.00   24.00    --  105.29 -94.00 150.00   40
 14  \w    143.00 178.00   1.00   24.00    --  105.29  77.00  90.00   35
 15  \w    143.00 168.00   1.00   24.00    --  105.29  77.00-180.00   25
 16  \w     33.00 112.00   1.00   24.00    --  105.29-125.00 -60.00   79
 17  \w     31.00 109.00   1.00   24.00    --  105.29-107.00 103.54   78
;
_diffrn_measurement_device 'four-circle diffractometer'
_diffrn_measurement_device_type 'SuperNova, Dual, Cu at home/near, AtlasS2'
_diffrn_measurement_method '\w scans'
_diffrn_orient_matrix_type 'CrysAlisPro convention (1999,Acta A55,543-557)'
_diffrn_orient_matrix_UB_11 -0.1413510000
_diffrn_orient_matrix_UB_12 0.0630270000
_diffrn_orient_matrix_UB_13 -0.0103259000
_diffrn_orient_matrix_UB_21 0.0686337000
_diffrn_orient_matrix_UB_22 0.1050108000
_diffrn_orient_matrix_UB_23 0.0495125000
_diffrn_orient_matrix_UB_31 0.1187210000
_diffrn_orient_matrix_UB_32 0.1115246000
_diffrn_orient_matrix_UB_33 -0.0289950000
_diffrn_radiation_monochromator mirror
_diffrn_radiation_probe x-ray
_diffrn_radiation_type 'Cu K\a'
_diffrn_radiation_wavelength 1.54184
_diffrn_reflns_av_R_equivalents 0.0618
_diffrn_reflns_av_unetI/netI 0.0924
_diffrn_reflns_Laue_measured_fraction_full 0.979
_diffrn_reflns_Laue_measured_fraction_max 0.949
_diffrn_reflns_limit_h_max 10
_diffrn_reflns_limit_h_min -9
_diffrn_reflns_limit_k_max 12
_diffrn_reflns_limit_k_min -9
_diffrn_reflns_limit_l_max 29
_diffrn_reflns_limit_l_min -33
_diffrn_reflns_number 14425
_diffrn_reflns_point_group_measured_fraction_full 0.979
_diffrn_reflns_point_group_measured_fraction_max 0.949
_diffrn_reflns_theta_full 67.684
_diffrn_reflns_theta_max 72.950
_diffrn_reflns_theta_min 4.755
_diffrn_source 'micro-focus sealed X-ray tube'
_diffrn_source_type 'SuperNova (Cu) X-ray Source'
_exptl_absorpt_coefficient_mu 75.009
_exptl_absorpt_correction_T_max 1.00000
_exptl_absorpt_correction_T_min 0.60081
_exptl_absorpt_correction_type multi-scan
_exptl_absorpt_process_details
;
CrysAlisPro 1.171.40.84a (Rigaku Oxford Diffraction, 2020)
Empirical absorption correction using spherical harmonics,
implemented in SCALE3 ABSPACK scaling algorithm.
;
_exptl_crystal_colour red
_exptl_crystal_colour_primary red
_exptl_crystal_density_diffrn 3.330
_exptl_crystal_description plate
_exptl_crystal_F_000 1824
_exptl_crystal_size_max 0.005
_exptl_crystal_size_mid 0.003
_exptl_crystal_size_min 0.002
_refine_diff_density_max 1.785
_refine_diff_density_min -1.492
_refine_diff_density_rms 0.302
_refine_ls_extinction_method none
_refine_ls_goodness_of_fit_ref 0.868
_refine_ls_hydrogen_treatment constr
_refine_ls_matrix_type full
_refine_ls_number_parameters 343
_refine_ls_number_reflns 7909
_refine_ls_number_restraints 54
_refine_ls_restrained_S_all 0.866
_refine_ls_R_factor_all 0.0668
_refine_ls_R_factor_gt 0.0427
_refine_ls_shift/su_max 0.001
_refine_ls_shift/su_mean 0.000
_refine_ls_structure_factor_coef Fsqd
_refine_ls_weighting_details 'w=1/[\s^2^(Fo^2^)] where P=(Fo^2^+2Fc^2^)/3'
_refine_ls_weighting_scheme calc
_refine_ls_wR_factor_gt 0.0775
_refine_ls_wR_factor_ref 0.0892
_reflns_Friedel_coverage 0.000
_reflns_number_gt 5702
_reflns_number_total 7909
_reflns_threshold_expression 'I > 2\s(I)'
_cod_data_source_file d6nr00551a2.cif
_cod_data_source_block a23031604a0632
_cod_database_code 1577224
_shelx_shelxl_version_number 2014/7
_chemical_oxdiff_formula CHONIBi
_chemical_oxdiff_usercomment YX
_shelx_space_group_comment
;
The symmetry employed for this shelxl refinement is uniquely defined
by the following loop, which should always be used as a source of
symmetry information in preference to the above space-group names.
They are only intended as comments.
;
_reflns_odcompleteness_completeness 99.87
_reflns_odcompleteness_iscentric 1
_reflns_odcompleteness_theta 66.97
_olex2_refinement_description
;
1. Fixed Uiso
 At 1.2 times of:
  All N(H) groups, All N(H,H) groups
 At 1.5 times of:
  All O(H,H) groups
2. Uiso/Uaniso restraints and constraints
Uanis(C2) \\sim Ueq, Uanis(N3) \\sim Ueq, Uanis(N1) \\sim Ueq, Uanis(C1) \\sim
Ueq, Uanis(N2) \\sim Ueq, Uanis(N4) \\sim Ueq, Uanis(N6) \\sim Ueq, Uanis(C3)
\\sim Ueq, Uanis(N5) \\sim Ueq: with sigma of 0.005 and sigma for terminal
atoms of 0.01
3.a Riding coordinates:
 O1(H1A,H1B), O2(H2A,H2B), O3(H3A,H3B), O4(H4C,H4D), O5(H5C,H5D), O6(H6C,H6D),
 O7(H7A,H7B), O8(H8A,H8B)
3.b Aromatic/amide H refined with riding coordinates:
 N1(H1), N2(H2), N7(H7), N9(H9)
3.c X=CH2 refined with riding coordinates:
 N4(H4A,H4B), N5(H5A,H5B), N6(H6A,H6B), N10(H10A,H10B), N11(H11A,H11B),
 N12(H12A,H12B)
;
_olex2_date_sample_data_collection 2023-03-16
_olex2_submission_special_instructions 'No special instructions were received'
_oxdiff_exptl_absorpt_empirical_details
;
Empirical correction (ABSPACK) includes:
- Absorption correction using spherical harmonics
- Frame scaling
;
_oxdiff_exptl_absorpt_empirical_full_max 2.253
_oxdiff_exptl_absorpt_empirical_full_min 0.635

loop_
_space_group_symop_operation_xyz
'x, y, z'
'-x, -y, -z'

loop_
_atom_site_label
_atom_site_type_symbol
_atom_site_fract_x
_atom_site_fract_y
_atom_site_fract_z
_atom_site_U_iso_or_equiv
_atom_site_adp_type
_atom_site_occupancy
_atom_site_site_symmetry_order
_atom_site_calc_flag
_atom_site_refinement_flags_posn
_atom_site_refinement_flags_adp
_atom_site_refinement_flags_occupancy
_atom_site_disorder_assembly
_atom_site_disorder_group
Bi1 Bi 0.72290(5) 0.67558(4) 0.67297(2) 0.01125(9) Uani 1 1 d . . . . .
Bi2 Bi 0.68712(5) 0.82387(4) 0.83862(2) 0.01137(9) Uani 1 1 d . . . . .
I1 I 0.42588(9) 0.67378(8) 0.73681(2) 0.01720(15) Uani 1 1 d . . . . .
I2 I 0.98445(9) 0.81442(8) 0.77074(2) 0.01525(14) Uani 1 1 d . . . . .
I3 I 0.67547(10) 0.37724(8) 0.69826(3) 0.02105(16) Uani 1 1 d . . . . .
I4 I 0.47366(10) 0.54642(8) 0.57772(3) 0.02108(15) Uani 1 1 d . . . . .
I5 I 1.02467(9) 0.67988(8) 0.61751(3) 0.01718(14) Uani 1 1 d . . . . .
I6 I 0.76028(9) 0.98226(7) 0.64574(3) 0.01666(14) Uani 1 1 d . . . . .
I7 I 0.66715(10) 0.53635(8) 0.87204(3) 0.01933(15) Uani 1 1 d . . . . .
I8 I 0.38324(9) 0.82509(8) 0.88896(3) 0.01917(15) Uani 1 1 d . . . . .
I9 I 0.94018(9) 0.96767(8) 0.92813(2) 0.01751(15) Uani 1 1 d . . . . .
I10 I 0.72315(10) 1.11773(8) 0.80733(3) 0.01796(15) Uani 1 1 d . . . . .
O1 O 0.0115(14) 0.3426(11) 0.5401(4) 0.033(2) Uani 1 1 d . . . . .
H1A H 0.0132 0.4019 0.5654 0.050 Uiso 1 1 d R U . . .
H1B H -0.0883 0.2796 0.5330 0.050 Uiso 1 1 d R U . . .
O2 O 0.3712(12) 0.0002(11) 0.7015(4) 0.028(2) Uani 1 1 d . . . . .
H2A H 0.4532 0.0198 0.7251 0.042 Uiso 1 1 d R U . . .
H2B H 0.2831 -0.0479 0.7142 0.042 Uiso 1 1 d R U . . .
N1 N 0.1798(12) 0.1653(10) 0.5649(3) 0.0122(17) Uani 1 1 d . U . . .
H1 H 0.1262 0.2270 0.5681 0.015 Uiso 1 1 calc R U . . .
N2 N 0.3223(12) 0.0298(10) 0.5994(3) 0.0132(18) Uani 1 1 d . U . . .
H2 H 0.3729 0.0084 0.6259 0.016 Uiso 1 1 calc R U . . .
N3 N 0.2706(13) 0.0108(11) 0.5102(4) 0.019(2) Uani 1 1 d . U . . .
N4 N 0.2252(13) 0.1751(11) 0.6513(4) 0.018(2) Uani 1 1 d . U . . .
H4A H 0.2700 0.1509 0.6783 0.022 Uiso 1 1 calc R U . . .
H4B H 0.1701 0.2356 0.6547 0.022 Uiso 1 1 calc R U . . .
N5 N 0.3911(13) -0.1332(11) 0.5472(4) 0.020(2) Uani 1 1 d . U . . .
H5A H 0.3946 -0.1743 0.5169 0.024 Uiso 1 1 calc R U . . .
H5B H 0.4297 -0.1614 0.5743 0.024 Uiso 1 1 calc R U . . .
N6 N 0.1507(14) 0.1602(12) 0.4781(4) 0.023(2) Uani 1 1 d . U . . .
H6A H 0.1594 0.1262 0.4472 0.027 Uiso 1 1 calc R U . . .
H6B H 0.1060 0.2276 0.4828 0.027 Uiso 1 1 calc R U . . .
C1 C 0.2406(14) 0.1208(12) 0.6059(4) 0.013(2) Uani 1 1 d . U . . .
C2 C 0.2046(13) 0.1102(11) 0.5172(4) 0.0099(19) Uani 1 1 d . U . . .
C3 C 0.3296(15) -0.0318(13) 0.5520(4) 0.017(2) Uani 1 1 d . U . . .
O3 O 0.0755(15) 0.3715(12) 0.6697(5) 0.044(3) Uani 1 1 d . . . . .
H3A H -0.0174 0.3794 0.6775 0.066 Uiso 1 1 d R U . . .
H3B H 0.1596 0.4424 0.6851 0.066 Uiso 1 1 d R U . . .
O4 O -0.3387(14) 0.2679(14) 0.5585(4) 0.043(3) Uani 1 1 d . . . . .
H4C H -0.3271 0.2672 0.5903 0.065 Uiso 1 1 d R U . . .
H4D H -0.3897 0.3269 0.5543 0.065 Uiso 1 1 d R U . . .
O5 O 0.6424(13) 0.1689(12) 0.9626(4) 0.032(2) Uani 1 1 d . . . . .
H5C H 0.6739 0.0986 0.9539 0.048 Uiso 1 1 d R U . . .
H5D H 0.7200 0.2359 0.9822 0.048 Uiso 1 1 d R U . . .
N7 N 0.3812(12) 0.2360(11) 0.9198(3) 0.0142(18) Uani 1 1 d . . . . .
H7 H 0.4598 0.1969 0.9242 0.017 Uiso 1 1 calc R U . . .
N8 N 0.2290(13) 0.3735(11) 0.9571(4) 0.018(2) Uani 1 1 d . . . . .
N9 N 0.1928(13) 0.3010(11) 0.8684(3) 0.0160(19) Uani 1 1 d . . . . .
H9 H 0.1393 0.2981 0.8384 0.019 Uiso 1 1 calc R U . . .
N10 N 0.4140(14) 0.3012(11) 1.0052(4) 0.020(2) Uani 1 1 d . . . . .
H10A H 0.3938 0.3462 1.0326 0.024 Uiso 1 1 calc R U . . .
H10B H 0.4858 0.2547 1.0076 0.024 Uiso 1 1 calc R U . . .
N11 N 0.0587(15) 0.4480(13) 0.9029(4) 0.024(2) Uani 1 1 d . . . . .
H11A H 0.0324 0.4927 0.9292 0.029 Uiso 1 1 calc R U . . .
H11B H 0.0152 0.4508 0.8721 0.029 Uiso 1 1 calc R U . . .
N12 N 0.3351(14) 0.1609(12) 0.8326(4) 0.022(2) Uani 1 1 d . . . . .
H12A H 0.2848 0.1606 0.8024 0.027 Uiso 1 1 calc R U . . .
H12B H 0.4072 0.1150 0.8360 0.027 Uiso 1 1 calc R U . . .
C4 C 0.3363(15) 0.3036(13) 0.9603(4) 0.016(2) Uani 1 1 d . . . . .
C5 C 0.1621(15) 0.3775(12) 0.9095(4) 0.016(2) Uani 1 1 d . . . . .
C6 C 0.3026(14) 0.2300(11) 0.8726(4) 0.0101(19) Uani 1 1 d . . . . .
O6 O -0.0445(12) 0.3347(10) 1.0207(3) 0.0226(18) Uani 1 1 d . . . . .
H6C H -0.0091 0.3081 0.9939 0.034 Uiso 1 1 d R U . . .
H6D H -0.0434 0.2764 1.0416 0.034 Uiso 1 1 d R U . . .
O7 O 0.0417(14) 0.4696(11) 0.7987(4) 0.032(2) Uani 1 1 d . . . . .
H7A H 0.0654 0.5601 0.8028 0.048 Uiso 1 1 d R U . . .
H7B H -0.0525 0.4289 0.7796 0.048 Uiso 1 1 d R U . . .
O8 O 0.1335(13) 0.2173(11) 0.7565(4) 0.030(2) Uani 1 1 d . . . . .
H8A H 0.1973 0.2906 0.7449 0.045 Uiso 1 1 d R U . . .
H8B H 0.0513 0.2409 0.7660 0.045 Uiso 1 1 d R U . . .

loop_
_atom_site_aniso_label
_atom_site_aniso_U_11
_atom_site_aniso_U_22
_atom_site_aniso_U_33
_atom_site_aniso_U_23
_atom_site_aniso_U_13
_atom_site_aniso_U_12
Bi1 0.01121(19) 0.01456(19) 0.00880(17) 0.00190(14) -0.00006(13) 0.00582(15)
Bi2 0.01129(19) 0.01573(19) 0.00770(17) 0.00278(14) -0.00003(13) 0.00549(15)
I1 0.0107(3) 0.0273(4) 0.0123(3) 0.0005(3) 0.0006(2) 0.0059(3)
I2 0.0114(3) 0.0217(3) 0.0115(3) 0.0001(2) -0.0005(2) 0.0053(3)
I3 0.0206(4) 0.0166(3) 0.0259(4) 0.0083(3) -0.0010(3) 0.0059(3)
I4 0.0215(4) 0.0218(4) 0.0159(3) -0.0016(3) -0.0078(3) 0.0060(3)
I5 0.0150(3) 0.0232(3) 0.0173(3) 0.0056(3) 0.0059(3) 0.0102(3)
I6 0.0182(3) 0.0160(3) 0.0166(3) 0.0028(3) 0.0009(3) 0.0071(3)
I7 0.0219(4) 0.0160(3) 0.0214(3) 0.0061(3) 0.0020(3) 0.0075(3)
I8 0.0146(3) 0.0284(4) 0.0172(3) 0.0056(3) 0.0047(3) 0.0098(3)
I9 0.0170(3) 0.0196(3) 0.0125(3) 0.0009(3) -0.0049(2) 0.0040(3)
I10 0.0184(3) 0.0178(3) 0.0203(3) 0.0076(3) 0.0029(3) 0.0083(3)
O1 0.033(6) 0.033(5) 0.033(5) -0.010(4) 0.004(4) 0.015(5)
O2 0.021(5) 0.039(5) 0.024(5) 0.010(4) 0.000(4) 0.011(4)
N1 0.014(3) 0.012(3) 0.012(3) 0.004(3) 0.000(3) 0.006(3)
N2 0.016(4) 0.020(4) 0.006(3) 0.002(3) 0.000(3) 0.009(3)
N3 0.016(4) 0.027(4) 0.014(3) 0.002(3) 0.002(3) 0.006(3)
N4 0.018(5) 0.021(4) 0.015(4) -0.001(4) 0.001(3) 0.007(4)
N5 0.019(5) 0.026(5) 0.021(4) 0.006(4) 0.002(4) 0.015(4)
N6 0.024(5) 0.029(5) 0.020(4) 0.007(4) -0.005(4) 0.016(4)
C1 0.011(4) 0.018(4) 0.011(4) 0.004(3) 0.001(3) 0.004(3)
C2 0.010(4) 0.010(4) 0.007(3) 0.005(3) 0.001(3) -0.001(3)
C3 0.017(4) 0.019(4) 0.014(4) 0.005(3) 0.011(3) 0.002(3)
O3 0.023(5) 0.028(5) 0.076(9) 0.002(5) -0.004(5) 0.004(4)
O4 0.023(5) 0.064(8) 0.027(5) -0.018(5) 0.002(4) 0.004(5)
O5 0.021(5) 0.042(6) 0.032(5) -0.002(4) -0.009(4) 0.015(4)
N7 0.010(4) 0.025(5) 0.009(4) 0.000(4) -0.002(3) 0.010(4)
N8 0.018(5) 0.029(5) 0.012(4) 0.000(4) -0.003(4) 0.016(4)
N9 0.023(5) 0.022(5) 0.003(4) 0.000(4) 0.001(3) 0.009(4)
N10 0.024(5) 0.026(5) 0.011(4) 0.005(4) -0.002(4) 0.010(4)
N11 0.027(6) 0.040(6) 0.016(5) 0.008(4) 0.003(4) 0.023(5)
N12 0.022(5) 0.032(6) 0.016(5) -0.001(4) -0.001(4) 0.015(5)
C4 0.016(6) 0.022(6) 0.015(5) 0.009(5) 0.009(4) 0.008(5)
C5 0.014(5) 0.018(6) 0.014(5) 0.008(4) -0.002(4) 0.004(5)
C6 0.011(5) 0.007(4) 0.014(5) 0.002(4) -0.002(4) 0.006(4)
O6 0.027(5) 0.032(5) 0.017(4) 0.005(4) -0.002(3) 0.021(4)
O7 0.037(6) 0.029(5) 0.027(5) 0.019(4) 0.010(4) 0.004(4)
O8 0.028(5) 0.034(5) 0.027(5) 0.005(4) 0.002(4) 0.010(4)

loop_
_atom_type_symbol
_atom_type_description
_atom_type_scat_dispersion_real
_atom_type_scat_dispersion_imag
_atom_type_scat_source
C C 0.0181 0.0091 'International Tables Vol C Tables 4.2.6.8 and 6.1.1.4'
H H 0.0000 0.0000 'International Tables Vol C Tables 4.2.6.8 and 6.1.1.4'
Bi Bi -4.0111 8.9310 'International Tables Vol C Tables 4.2.6.8 and 6.1.1.4'
I I -0.3257 6.8362 'International Tables Vol C Tables 4.2.6.8 and 6.1.1.4'
N N 0.0311 0.0180 'International Tables Vol C Tables 4.2.6.8 and 6.1.1.4'
O O 0.0492 0.0322 'International Tables Vol C Tables 4.2.6.8 and 6.1.1.4'

loop_
_geom_angle_atom_site_label_1
_geom_angle_atom_site_label_2
_geom_angle_atom_site_label_3
_geom_angle
_geom_angle_site_symmetry_1
_geom_angle_site_symmetry_3
_geom_angle_publ_flag
I1 Bi1 I2 89.02(2) . . ?
I1 Bi1 I6 91.03(2) . . ?
I3 Bi1 I1 87.86(2) . . ?
I3 Bi1 I2 90.96(2) . . ?
I3 Bi1 I4 89.98(2) . . ?
I3 Bi1 I5 91.11(2) . . ?
I3 Bi1 I6 178.28(3) . . ?
I4 Bi1 I1 91.48(2) . . ?
I4 Bi1 I2 178.95(2) . . ?
I4 Bi1 I6 88.75(2) . . ?
I5 Bi1 I1 176.34(2) . . ?
I5 Bi1 I2 87.48(2) . . ?
I5 Bi1 I4 92.03(2) . . ?
I5 Bi1 I6 90.08(2) . . ?
I6 Bi1 I2 90.33(2) . . ?
I2 Bi2 I1 85.79(2) . . ?
I7 Bi2 I1 93.08(2) . . ?
I7 Bi2 I2 90.22(2) . . ?
I7 Bi2 I10 177.51(3) . . ?
I8 Bi2 I1 87.14(2) . . ?
I8 Bi2 I2 172.68(2) . . ?
I8 Bi2 I7 92.05(2) . . ?
I8 Bi2 I10 89.36(2) . . ?
I9 Bi2 I1 176.91(2) . . ?
I9 Bi2 I2 91.44(2) . . ?
I9 Bi2 I7 88.29(2) . . ?
I9 Bi2 I8 95.58(2) . . ?
I9 Bi2 I10 89.53(2) . . ?
I10 Bi2 I1 89.04(2) . . ?
I10 Bi2 I2 88.63(2) . . ?
Bi1 I1 Bi2 92.58(2) . . ?
Bi1 I2 Bi2 92.57(2) . . ?
H1A O1 H1B 109.4 . . ?
H2A O2 H2B 104.7 . . ?
C1 N1 H1 121.1 . . ?
C1 N1 C2 117.8(9) . . ?
C2 N1 H1 121.1 . . ?
C1 N2 H2 119.5 . . ?
C1 N2 C3 121.1(10) . . ?
C3 N2 H2 119.5 . . ?
C2 N3 C3 117.1(10) . . ?
H4A N4 H4B 120.0 . . ?
C1 N4 H4A 120.0 . . ?
C1 N4 H4B 120.0 . . ?
H5A N5 H5B 120.0 . . ?
C3 N5 H5A 120.0 . . ?
C3 N5 H5B 120.0 . . ?
H6A N6 H6B 120.0 . . ?
C2 N6 H6A 120.0 . . ?
C2 N6 H6B 120.0 . . ?
N2 C1 N1 119.0(10) . . ?
N4 C1 N1 119.2(10) . . ?
N4 C1 N2 121.7(10) . . ?
N3 C2 N1 123.4(9) . . ?
N3 C2 N6 120.0(10) . . ?
N6 C2 N1 116.5(10) . . ?
N3 C3 N2 120.9(11) . . ?
N5 C3 N2 119.4(10) . . ?
N5 C3 N3 119.6(11) . . ?
H3A O3 H3B 109.5 . . ?
H4C O4 H4D 104.6 . . ?
H5C O5 H5D 112.1 . . ?
C4 N7 H7 120.4 . . ?
C6 N7 H7 120.4 . . ?
C6 N7 C4 119.1(10) . . ?
C4 N8 C5 115.8(10) . . ?
C5 N9 H9 119.1 . . ?
C6 N9 H9 119.1 . . ?
C6 N9 C5 121.8(10) . . ?
H10A N10 H10B 120.0 . . ?
C4 N10 H10A 120.0 . . ?
C4 N10 H10B 120.0 . . ?
H11A N11 H11B 120.0 . . ?
C5 N11 H11A 120.0 . . ?
C5 N11 H11B 120.0 . . ?
H12A N12 H12B 120.0 . . ?
C6 N12 H12A 120.0 . . ?
C6 N12 H12B 120.0 . . ?
N8 C4 N7 124.6(11) . . ?
N8 C4 N10 119.5(11) . . ?
N10 C4 N7 115.8(11) . . ?
N8 C5 N9 121.0(10) . . ?
N11 C5 N8 119.7(11) . . ?
N11 C5 N9 119.1(10) . . ?
N9 C6 N7 117.1(10) . . ?
N12 C6 N7 121.7(10) . . ?
N12 C6 N9 121.1(10) . . ?
H6C O6 H6D 108.0 . . ?
H7A O7 H7B 109.6 . . ?
H8A O8 H8B 104.8 . . ?

loop_
_geom_bond_atom_site_label_1
_geom_bond_atom_site_label_2
_geom_bond_distance
_geom_bond_site_symmetry_2
_geom_bond_publ_flag
Bi1 I1 3.1298(8) . ?
Bi1 I2 3.1377(8) . ?
Bi1 I3 3.0229(8) . ?
Bi1 I4 3.0277(9) . ?
Bi1 I5 3.0272(8) . ?
Bi1 I6 3.1377(8) . ?
Bi2 I1 3.2312(9) . ?
Bi2 I2 3.2241(8) . ?
Bi2 I7 3.0479(8) . ?
Bi2 I8 2.9817(8) . ?
Bi2 I9 2.9511(8) . ?
Bi2 I10 3.0559(8) . ?
O1 H1A 0.8495 . ?
O1 H1B 0.8500 . ?
O2 H2A 0.8499 . ?
O2 H2B 0.8499 . ?
N1 H1 0.8800 . ?
N1 C1 1.350(14) . ?
N1 C2 1.400(13) . ?
N2 H2 0.8800 . ?
N2 C1 1.320(15) . ?
N2 C3 1.369(14) . ?
N3 C2 1.297(16) . ?
N3 C3 1.352(16) . ?
N4 H4A 0.8800 . ?
N4 H4B 0.8800 . ?
N4 C1 1.315(15) . ?
N5 H5A 0.8800 . ?
N5 H5B 0.8800 . ?
N5 C3 1.285(16) . ?
N6 H6A 0.8800 . ?
N6 H6B 0.8800 . ?
N6 C2 1.317(14) . ?
O3 H3A 0.8503 . ?
O3 H3B 0.8499 . ?
O4 H4C 0.8505 . ?
O4 H4D 0.8498 . ?
O5 H5C 0.8504 . ?
O5 H5D 0.8503 . ?
N7 H7 0.8800 . ?
N7 C4 1.365(14) . ?
N7 C6 1.363(14) . ?
N8 C4 1.318(16) . ?
N8 C5 1.360(14) . ?
N9 H9 0.8800 . ?
N9 C5 1.369(15) . ?
N9 C6 1.346(15) . ?
N10 H10A 0.8800 . ?
N10 H10B 0.8800 . ?
N10 C4 1.326(16) . ?
N11 H11A 0.8800 . ?
N11 H11B 0.8800 . ?
N11 C5 1.303(16) . ?
N12 H12A 0.8800 . ?
N12 H12B 0.8800 . ?
N12 C6 1.314(15) . ?
O6 H6C 0.8504 . ?
O6 H6D 0.8499 . ?
O7 H7A 0.8501 . ?
O7 H7B 0.8507 . ?
O8 H8A 0.8497 . ?
O8 H8B 0.8501 . ?

loop_
_geom_hbond_atom_site_label_D
_geom_hbond_atom_site_label_H
_geom_hbond_atom_site_label_A
_geom_hbond_distance_DH
_geom_hbond_distance_HA
_geom_hbond_distance_DA
_geom_hbond_angle_DHA
_geom_hbond_site_symmetry_A
O1 H1A O3 0.85 2.86 3.435(17) 126.1 .
O1 H1B N3 0.85 2.85 3.563(15) 143.1 2_556
O1 H1B N5 0.85 3.02 3.761(16) 146.4 2_556
O1 H1B O4 0.85 2.23 2.870(15) 132.1 .
N1 H1 O1 0.88 1.91 2.715(14) 151.6 .
N1 H1 O3 0.88 3.08 3.654(16) 124.8 .
N2 H2 O2 0.88 2.03 2.790(12) 143.6 .
N4 H4A O2 0.88 2.09 2.833(14) 142.2 .
N4 H4B O3 0.88 1.82 2.696(16) 172.2 .
N5 H5A O4 0.88 2.08 2.939(15) 164.7 2_556
N6 H6B O1 0.88 2.18 2.935(15) 142.9 .
O5 H5D O6 0.85 2.02 2.811(14) 155.1 1_655
N7 H7 O5 0.88 1.89 2.706(14) 152.9 .
N9 H9 O7 0.88 2.43 3.104(14) 133.3 .
N9 H9 O8 0.88 2.25 2.981(13) 140.4 .
N10 H10B O5 0.88 2.18 2.917(16) 141.6 .
N11 H11A O6 0.88 2.04 2.871(15) 156.1 2_567
N11 H11B O7 0.88 2.02 2.814(14) 150.3 .
N12 H12A O2 0.88 3.26 3.790(14) 120.9 .
N12 H12A O8 0.88 1.95 2.766(15) 152.6 .
O6 H6C N8 0.85 2.22 2.910(13) 137.9 .
O6 H6C N11 0.85 2.93 3.528(12) 129.4 .
O8 H8B O7 0.85 2.39 3.021(15) 131.0 .

loop_
_geom_torsion_atom_site_label_1
_geom_torsion_atom_site_label_2
_geom_torsion_atom_site_label_3
_geom_torsion_atom_site_label_4
_geom_torsion
_geom_torsion_site_symmetry_1
_geom_torsion_site_symmetry_2
_geom_torsion_site_symmetry_3
_geom_torsion_site_symmetry_4
_geom_torsion_publ_flag
C1 N1 C2 N3 5.6(16) . . . . ?
C1 N1 C2 N6 -177.1(10) . . . . ?
C1 N2 C3 N3 7.7(17) . . . . ?
C1 N2 C3 N5 -171.3(11) . . . . ?
C2 N1 C1 N2 1.0(15) . . . . ?
C2 N1 C1 N4 177.3(10) . . . . ?
C2 N3 C3 N2 -1.2(17) . . . . ?
C2 N3 C3 N5 177.7(11) . . . . ?
C3 N2 C1 N1 -7.3(16) . . . . ?
C3 N2 C1 N4 176.5(10) . . . . ?
C3 N3 C2 N1 -5.3(16) . . . . ?
C3 N3 C2 N6 177.5(11) . . . . ?
C4 N7 C6 N9 4.7(15) . . . . ?
C4 N7 C6 N12 -176.9(11) . . . . ?
C4 N8 C5 N9 6.2(17) . . . . ?
C4 N8 C5 N11 -178.1(11) . . . . ?
C5 N8 C4 N7 -0.6(18) . . . . ?
C5 N8 C4 N10 176.5(10) . . . . ?
C5 N9 C6 N7 0.7(15) . . . . ?
C5 N9 C6 N12 -177.7(10) . . . . ?
C6 N7 C4 N8 -4.9(17) . . . . ?
C6 N7 C4 N10 177.9(10) . . . . ?
C6 N9 C5 N8 -6.4(17) . . . . ?
C6 N9 C5 N11 177.8(11) . . . . ?
